data_7037081
loop_
_publ_author_name
'Wei, Yong-Sheng'
'Shen, Jian-Qiang'
'Liao, Pei-Qin'
'Xue, Wei'
'Zhang, Jie-Peng'
'Chen, Xiao-Ming'

_publ_section_title
;
 Synthesis and stabilization of a hypothetical porous framework based on a
 classic flexible metal carboxylate cluster.
;
_journal_issue 10
_journal_name_full 'Dalton transactions (Cambridge, England : 2003)'
_journal_page_first 4269
_journal_page_last 4273
_journal_paper_doi 10.1039/c5dt03478g
_journal_volume 45
_journal_year 2016
_chemical_formula_sum 'C84 H51.5 Fe7.5 N6 O39.5'
_chemical_formula_weight 2195.68
_space_group_crystal_system cubic
_space_group_IT_number 225
_space_group_name_Hall '-F 4 2 3'
_space_group_name_H-M_alt 'F m -3 m'
_symmetry_space_group_name_Hall '-F 4 2 3'
_symmetry_space_group_name_H-M 'F m -3 m'
_atom_sites_solution_hydrogens mixed
_audit_creation_method SHELXL-2014/7
_audit_update_record
;
2015-09-06 deposited with the CCDC.
2015-11-04 downloaded from the CCDC.
;
_cell_angle_alpha 90
_cell_angle_beta 90
_cell_angle_gamma 90
_cell_formula_units_Z 16
_cell_length_a 41.258(3)
_cell_length_b 41.258(3)
_cell_length_c 41.258(3)
_cell_measurement_temperature 150(2)
_cell_volume 70230(9)
_computing_structure_refinement 'SHELXL-2014/7 (Sheldrick, 2014)'
_diffrn_ambient_temperature 150(2)
_diffrn_measured_fraction_theta_full 0.993
_diffrn_measured_fraction_theta_max 0.993
_diffrn_radiation_type CuK\a
_diffrn_radiation_wavelength 1.54178
_diffrn_reflns_av_R_equivalents 0.1166
_diffrn_reflns_av_unetI/netI 0.0497
_diffrn_reflns_laue_measured_fraction_full 0.993
_diffrn_reflns_laue_measured_fraction_max 0.993
_diffrn_reflns_limit_h_max 38
_diffrn_reflns_limit_h_min -49
_diffrn_reflns_limit_k_max 43
_diffrn_reflns_limit_k_min -49
_diffrn_reflns_limit_l_max 31
_diffrn_reflns_limit_l_min -36
_diffrn_reflns_number 28785
_diffrn_reflns_point_group_measured_fraction_full 0.993
_diffrn_reflns_point_group_measured_fraction_max 0.993
_diffrn_reflns_theta_full 67.679
_diffrn_reflns_theta_max 68.046
_diffrn_reflns_theta_min 6.787
_exptl_absorpt_coefficient_mu 5.254
_exptl_crystal_colour Brown
_exptl_crystal_density_diffrn 0.831
_exptl_crystal_description Block
_exptl_crystal_F_000 17736
_exptl_crystal_size_max 0.200
_exptl_crystal_size_mid 0.200
_exptl_crystal_size_min 0.200
_refine_diff_density_max 2.113
_refine_diff_density_min -2.464
_refine_diff_density_rms 0.131
_refine_ls_extinction_method 'SHELXL-2014/7 (Sheldrick 2014'
_refine_ls_goodness_of_fit_ref 1.036
_refine_ls_hydrogen_treatment constr
_refine_ls_matrix_type full
_refine_ls_number_parameters 142
_refine_ls_number_reflns 3132
_refine_ls_number_restraints 95
_refine_ls_restrained_S_all 1.081
_refine_ls_R_factor_all 0.1311
_refine_ls_R_factor_gt 0.1173
_refine_ls_shift/su_max 0.001
_refine_ls_shift/su_mean 0.000
_refine_ls_structure_factor_coef Fsqd
_refine_ls_weighting_details 'w=1/[\s^2^(Fo^2^)+(0.3200P)^2^] where P=(Fo^2^+2Fc^2^)/3'
_refine_ls_weighting_scheme calc
_refine_ls_wR_factor_gt 0.3441
_refine_ls_wR_factor_ref 0.3774
_reflns_Friedel_coverage 0.000
_reflns_number_gt 2385
_reflns_number_total 3132
_reflns_threshold_expression 'I > 2\s(I)'
_cod_data_source_file c5dt03478g2.cif
_cod_data_source_block 3
_cod_depositor_comments 'Adding full bibliography for 7037079--7037081.cif.'
_cod_original_cell_volume 70230(15)
_cod_original_formula_sum 'C84 H51.50 Fe7.50 N6 O39.50'
_cod_database_code 7037081
_shelx_shelxl_version_number 2014/7
_shelx_space_group_comment
;
The symmetry employed for this shelxl refinement is uniquely defined
by the following loop, which should always be used as a source of
symmetry information in preference to the above space-group names.
They are only intended as comments.
;
_shelx_estimated_absorpt_t_min 0.420
_shelx_estimated_absorpt_t_max 0.420

loop_
_space_group_symop_operation_xyz
'x, y, z'
'-x, -y, z'
'-x, y, -z'
'x, -y, -z'
'z, x, y'
'z, -x, -y'
'-z, -x, y'
'-z, x, -y'
'y, z, x'
'-y, z, -x'
'y, -z, -x'
'-y, -z, x'
'y, x, -z'
'-y, -x, -z'
'y, -x, z'
'-y, x, z'
'x, z, -y'
'-x, z, y'
'-x, -z, -y'
'x, -z, y'
'z, y, -x'
'z, -y, x'
'-z, y, x'
'-z, -y, -x'
'x, y+1/2, z+1/2'
'-x, -y+1/2, z+1/2'
'-x, y+1/2, -z+1/2'
'x, -y+1/2, -z+1/2'
'z, x+1/2, y+1/2'
'z, -x+1/2, -y+1/2'
'-z, -x+1/2, y+1/2'
'-z, x+1/2, -y+1/2'
'y, z+1/2, x+1/2'
'-y, z+1/2, -x+1/2'
'y, -z+1/2, -x+1/2'
'-y, -z+1/2, x+1/2'
'y, x+1/2, -z+1/2'
'-y, -x+1/2, -z+1/2'
'y, -x+1/2, z+1/2'
'-y, x+1/2, z+1/2'
'x, z+1/2, -y+1/2'
'-x, z+1/2, y+1/2'
'-x, -z+1/2, -y+1/2'
'x, -z+1/2, y+1/2'
'z, y+1/2, -x+1/2'
'z, -y+1/2, x+1/2'
'-z, y+1/2, x+1/2'
'-z, -y+1/2, -x+1/2'
'x+1/2, y, z+1/2'
'-x+1/2, -y, z+1/2'
'-x+1/2, y, -z+1/2'
'x+1/2, -y, -z+1/2'
'z+1/2, x, y+1/2'
'z+1/2, -x, -y+1/2'
'-z+1/2, -x, y+1/2'
'-z+1/2, x, -y+1/2'
'y+1/2, z, x+1/2'
'-y+1/2, z, -x+1/2'
'y+1/2, -z, -x+1/2'
'-y+1/2, -z, x+1/2'
'y+1/2, x, -z+1/2'
'-y+1/2, -x, -z+1/2'
'y+1/2, -x, z+1/2'
'-y+1/2, x, z+1/2'
'x+1/2, z, -y+1/2'
'-x+1/2, z, y+1/2'
'-x+1/2, -z, -y+1/2'
'x+1/2, -z, y+1/2'
'z+1/2, y, -x+1/2'
'z+1/2, -y, x+1/2'
'-z+1/2, y, x+1/2'
'-z+1/2, -y, -x+1/2'
'x+1/2, y+1/2, z'
'-x+1/2, -y+1/2, z'
'-x+1/2, y+1/2, -z'
'x+1/2, -y+1/2, -z'
'z+1/2, x+1/2, y'
'z+1/2, -x+1/2, -y'
'-z+1/2, -x+1/2, y'
'-z+1/2, x+1/2, -y'
'y+1/2, z+1/2, x'
'-y+1/2, z+1/2, -x'
'y+1/2, -z+1/2, -x'
'-y+1/2, -z+1/2, x'
'y+1/2, x+1/2, -z'
'-y+1/2, -x+1/2, -z'
'y+1/2, -x+1/2, z'
'-y+1/2, x+1/2, z'
'x+1/2, z+1/2, -y'
'-x+1/2, z+1/2, y'
'-x+1/2, -z+1/2, -y'
'x+1/2, -z+1/2, y'
'z+1/2, y+1/2, -x'
'z+1/2, -y+1/2, x'
'-z+1/2, y+1/2, x'
'-z+1/2, -y+1/2, -x'
'-x, -y, -z'
'x, y, -z'
'x, -y, z'
'-x, y, z'
'-z, -x, -y'
'-z, x, y'
'z, x, -y'
'z, -x, y'
'-y, -z, -x'
'y, -z, x'
'-y, z, x'
'y, z, -x'
'-y, -x, z'
'y, x, z'
'-y, x, -z'
'y, -x, -z'
'-x, -z, y'
'x, -z, -y'
'x, z, y'
'-x, z, -y'
'-z, -y, x'
'-z, y, -x'
'z, -y, -x'
'z, y, x'
'-x, -y+1/2, -z+1/2'
'x, y+1/2, -z+1/2'
'x, -y+1/2, z+1/2'
'-x, y+1/2, z+1/2'
'-z, -x+1/2, -y+1/2'
'-z, x+1/2, y+1/2'
'z, x+1/2, -y+1/2'
'z, -x+1/2, y+1/2'
'-y, -z+1/2, -x+1/2'
'y, -z+1/2, x+1/2'
'-y, z+1/2, x+1/2'
'y, z+1/2, -x+1/2'
'-y, -x+1/2, z+1/2'
'y, x+1/2, z+1/2'
'-y, x+1/2, -z+1/2'
'y, -x+1/2, -z+1/2'
'-x, -z+1/2, y+1/2'
'x, -z+1/2, -y+1/2'
'x, z+1/2, y+1/2'
'-x, z+1/2, -y+1/2'
'-z, -y+1/2, x+1/2'
'-z, y+1/2, -x+1/2'
'z, -y+1/2, -x+1/2'
'z, y+1/2, x+1/2'
'-x+1/2, -y, -z+1/2'
'x+1/2, y, -z+1/2'
'x+1/2, -y, z+1/2'
'-x+1/2, y, z+1/2'
'-z+1/2, -x, -y+1/2'
'-z+1/2, x, y+1/2'
'z+1/2, x, -y+1/2'
'z+1/2, -x, y+1/2'
'-y+1/2, -z, -x+1/2'
'y+1/2, -z, x+1/2'
'-y+1/2, z, x+1/2'
'y+1/2, z, -x+1/2'
'-y+1/2, -x, z+1/2'
'y+1/2, x, z+1/2'
'-y+1/2, x, -z+1/2'
'y+1/2, -x, -z+1/2'
'-x+1/2, -z, y+1/2'
'x+1/2, -z, -y+1/2'
'x+1/2, z, y+1/2'
'-x+1/2, z, -y+1/2'
'-z+1/2, -y, x+1/2'
'-z+1/2, y, -x+1/2'
'z+1/2, -y, -x+1/2'
'z+1/2, y, x+1/2'
'-x+1/2, -y+1/2, -z'
'x+1/2, y+1/2, -z'
'x+1/2, -y+1/2, z'
'-x+1/2, y+1/2, z'
'-z+1/2, -x+1/2, -y'
'-z+1/2, x+1/2, y'
'z+1/2, x+1/2, -y'
'z+1/2, -x+1/2, y'
'-y+1/2, -z+1/2, -x'
'y+1/2, -z+1/2, x'
'-y+1/2, z+1/2, x'
'y+1/2, z+1/2, -x'
'-y+1/2, -x+1/2, z'
'y+1/2, x+1/2, z'
'-y+1/2, x+1/2, -z'
'y+1/2, -x+1/2, -z'
'-x+1/2, -z+1/2, y'
'x+1/2, -z+1/2, -y'
'x+1/2, z+1/2, y'
'-x+1/2, z+1/2, -y'
'-z+1/2, -y+1/2, x'
'-z+1/2, y+1/2, -x'
'z+1/2, -y+1/2, -x'
'z+1/2, y+1/2, x'

loop_
_atom_site_label
_atom_site_type_symbol
_atom_site_fract_x
_atom_site_fract_y
_atom_site_fract_z
_atom_site_U_iso_or_equiv
_atom_site_adp_type
_atom_site_occupancy
_atom_site_site_symmetry_order
_atom_site_calc_flag
_atom_site_refinement_flags_posn
_atom_site_refinement_flags_adp
_atom_site_refinement_flags_occupancy
_atom_site_disorder_assembly
_atom_site_disorder_group
Fe1 Fe 0.68684(2) 0.37079(2) 0.62921(2) 0.0445(5) Uani 1 2 d DS T P . .
Fe2 Fe 0.77403(19) 0.5000 0.5000 0.171(2) Uani 1 8 d DS T P . .
O1 O 0.64864(8) 0.35136(8) 0.64864(8) 0.0381(13) Uani 1 6 d S T P . .
O3' O 0.7128(3) 0.3713(3) 0.6704(3) 0.050(2) Uani 0.5 1 d D . P A 2
O2 O 0.6658(4) 0.4163(4) 0.6288(4) 0.050(3) Uani 0.5 1 d D U P A 2
O4 O 0.7710(4) 0.46670(18) 0.53330(18) 0.225(5) Uani 1 2 d DS TU P A .
O5 O 0.7194(6) 0.4604(3) 0.5396(3) 0.270(7) Uani 1 2 d DS TU P A .
C1 C 0.70083(12) 0.37662(18) 0.70083(12) 0.0614(17) Uani 1 2 d S T P . .
C2 C 0.72646(11) 0.3760(2) 0.72646(11) 0.0683(19) Uani 1 2 d S T P A .
C3 C 0.75831(15) 0.37734(19) 0.71788(15) 0.092(2) Uani 1 1 d . . . . .
H3 H 0.7642 0.3783 0.6957 0.111 Uiso 1 1 calc R U . A .
C4 C 0.65005(10) 0.43030(13) 0.65005(10) 0.0468(13) Uani 1 2 d S T P . .
C5 C 0.64839(11) 0.46631(14) 0.64839(11) 0.0527(14) Uani 1 2 d S T P . .
C6 C 0.66832(17) 0.48319(12) 0.62760(14) 0.0738(17) Uani 1 1 d . . . . .
H6 H 0.6821 0.4717 0.6132 0.089 Uiso 1 1 calc R U . A .
C10 C 0.7521(2) 0.42939(8) 0.57061(8) 0.167(4) Uani 1 2 d DGS TU P A .
C11 C 0.72514(16) 0.41513(10) 0.58490(9) 0.129(3) Uani 1 2 d G TU P . .
H11 H 0.7040 0.4216 0.5785 0.155 Uiso 1 2 calc R U P A .
N7 N 0.72909(13) 0.39145(8) 0.60855(7) 0.0766(17) Uani 1 2 d G TU P A .
C7 C 0.76005(17) 0.38203(7) 0.61795(3) 0.131(3) Uani 1 2 d G TU P . .
H7 H 0.7627 0.3659 0.6341 0.157 Uiso 1 2 calc R U P A .
C8 C 0.78704(13) 0.39629(12) 0.60371(11) 0.153(4) Uani 1 2 d G TU P A .
H8 H 0.8082 0.3899 0.6101 0.184 Uiso 1 2 calc R U P . .
C9 C 0.78309(18) 0.41997(11) 0.58006(10) 0.162(4) Uani 1 2 d DG TU P . .
H9 H 0.8015 0.4297 0.5703 0.195 Uiso 1 2 calc R U P A .
C12 C 0.7469(6) 0.4553(3) 0.5447(3) 0.203(5) Uani 1 2 d DS TU P . .
O3 O 0.7061(3) 0.3818(3) 0.6745(3) 0.056(3) Uani 0.5 1 d D . P A 1
O2' O 0.6732(4) 0.4169(3) 0.6347(4) 0.048(3) Uani 0.5 1 d D U P A 1
O6 O 0.8222(5) 0.5000 0.5000 0.269(16) Uani 1 8 d DS TU P . .
H6A H 0.8344 0.5000 0.5172 0.403 Uiso 0.125 2 d R U P . .
H6B H 0.8344 0.5000 0.4828 0.403 Uiso 0.125 2 d R U P . .

loop_
_atom_site_aniso_label
_atom_site_aniso_U_11
_atom_site_aniso_U_22
_atom_site_aniso_U_33
_atom_site_aniso_U_23
_atom_site_aniso_U_13
_atom_site_aniso_U_12
Fe1 0.0447(6) 0.0443(5) 0.0443(5) 0.0028(3) -0.0059(2) 0.0059(2)
Fe2 0.242(7) 0.136(2) 0.136(2) 0.000 0.000 0.000
O1 0.0381(13) 0.0381(13) 0.0381(13) 0.0013(14) -0.0013(14) 0.0013(14)
O3' 0.035(5) 0.081(8) 0.035(4) 0.002(4) -0.003(3) 0.011(4)
O2 0.060(7) 0.042(4) 0.046(5) -0.001(3) -0.005(4) -0.002(4)
O4 0.239(12) 0.217(7) 0.217(7) 0.028(9) 0.043(6) -0.043(6)
O5 0.292(17) 0.259(9) 0.259(9) 0.105(12) -0.006(9) 0.006(9)
C1 0.056(3) 0.072(4) 0.056(3) 0.000(2) -0.016(3) 0.000(2)
C2 0.060(3) 0.085(5) 0.060(3) 0.003(2) -0.024(3) 0.003(2)
C3 0.066(3) 0.159(7) 0.052(3) 0.016(3) -0.017(3) -0.012(4)
C4 0.052(2) 0.037(3) 0.052(2) 0.0016(15) -0.010(3) 0.0016(15)
C5 0.061(2) 0.035(3) 0.061(2) -0.0001(17) -0.002(3) -0.0001(17)
C6 0.105(4) 0.043(3) 0.074(3) -0.001(2) 0.036(3) 0.002(3)
C10 0.171(7) 0.164(5) 0.164(5) 0.032(6) 0.027(5) -0.027(5)
C11 0.130(6) 0.129(4) 0.129(4) 0.011(6) 0.021(4) -0.021(4)
N7 0.066(3) 0.082(2) 0.082(2) 0.011(3) 0.009(2) -0.009(2)
C7 0.120(6) 0.136(4) 0.136(4) 0.003(6) 0.012(4) -0.012(4)
C8 0.133(7) 0.163(5) 0.163(5) 0.011(7) 0.015(5) -0.015(5)
C9 0.150(7) 0.168(5) 0.168(5) 0.027(7) 0.021(5) -0.021(5)
C12 0.209(10) 0.200(6) 0.200(6) 0.041(8) 0.034(6) -0.034(6)
O3 0.040(6) 0.069(7) 0.060(6) -0.005(4) -0.009(5) 0.011(4)
O2' 0.054(6) 0.037(3) 0.053(6) -0.003(3) 0.002(5) 0.004(4)
O6 0.24(2) 0.284(17) 0.284(17) 0.000 0.000 0.000

loop_
_atom_type_symbol
_atom_type_description
_atom_type_scat_dispersion_real
_atom_type_scat_dispersion_imag
_atom_type_scat_source
C C 0.0181 0.0091 'International Tables Vol C Tables 4.2.6.8 and 6.1.1.4'
H H 0.0000 0.0000 'International Tables Vol C Tables 4.2.6.8 and 6.1.1.4'
N N 0.0311 0.0180 'International Tables Vol C Tables 4.2.6.8 and 6.1.1.4'
O O 0.0492 0.0322 'International Tables Vol C Tables 4.2.6.8 and 6.1.1.4'
Fe Fe -1.1336 3.1974 'International Tables Vol C Tables 4.2.6.8 and 6.1.1.4'

loop_
_geom_angle_atom_site_label_1
_geom_angle_atom_site_label_2
_geom_angle_atom_site_label_3
_geom_angle
_geom_angle_site_symmetry_1
_geom_angle_site_symmetry_3
O1 Fe1 O2' 96.8(6) . 114_566
O1 Fe1 O2' 96.8(6) . .
O2' Fe1 O2' 97.8(10) 114_566 .
O1 Fe1 O3' 95.1(4) . .
O1 Fe1 O3' 95.1(4) . 114_566
O3' Fe1 O3' 74.5(6) . 114_566
O1 Fe1 O2 92.2(6) . 114_566
O3' Fe1 O2 172.4(6) . 114_566
O3' Fe1 O2 102.8(5) 114_566 114_566
O1 Fe1 O2 92.2(6) . .
O3' Fe1 O2 102.8(5) . .
O3' Fe1 O2 172.4(6) 114_566 .
O2 Fe1 O2 78.9(9) 114_566 .
O1 Fe1 O3 91.6(4) . .
O2' Fe1 O3 171.2(7) 114_566 .
O2' Fe1 O3 78.4(6) . .
O1 Fe1 O3 91.6(5) . 114_566
O2' Fe1 O3 78.4(6) 114_566 114_566
O2' Fe1 O3 171.2(7) . 114_566
O3 Fe1 O3 104.2(6) . 114_566
O1 Fe1 N7 178.9(3) . .
O2' Fe1 N7 83.9(6) 114_566 .
O2' Fe1 N7 83.9(6) . .
O3' Fe1 N7 84.0(4) . .
O3' Fe1 N7 84.0(4) 114_566 .
O2 Fe1 N7 88.6(6) 114_566 .
O2 Fe1 N7 88.6(6) . .
O3 Fe1 N7 87.7(4) . .
O3 Fe1 N7 87.7(4) 114_566 .
O4 Fe2 O4 172.7(12) 98_556 99_565
O4 Fe2 O4 89.77(7) 98_556 4_566
O4 Fe2 O4 89.77(8) 99_565 4_566
O4 Fe2 O4 89.77(8) 98_556 .
O4 Fe2 O4 89.77(8) 99_565 .
O4 Fe2 O4 172.7(12) 4_566 .
O4 Fe2 O6 93.7(6) 98_556 .
O4 Fe2 O6 93.7(6) 99_565 .
O4 Fe2 O6 93.7(6) 4_566 .
O4 Fe2 O6 93.7(6) . .
Fe1 O1 Fe1 119.994(4) 6_566 12_665
Fe1 O1 Fe1 119.994(4) 6_566 .
Fe1 O1 Fe1 119.994(4) 12_665 .
C1 O3' Fe1 125.8(7) . .
C4 O2 Fe1 129.7(13) . .
C12 O4 Fe2 127.4(13) . .
O3 C1 O3 109.4(13) . 120
O3' C1 O3' 129.7(11) 120 .
O3 C1 C2 123.3(7) . .
O3 C1 C2 123.3(7) 120 .
O3' C1 C2 113.0(5) 120 .
O3' C1 C2 113.0(5) . .
C3 C2 C3 120.0(7) 120 .
C3 C2 C1 119.9(3) 120 .
C3 C2 C1 119.9(3) . .
C2 C3 C3 119.9(4) . 166_656
O2 C4 O2 121.9(17) . 120
O2' C4 O2' 124.1(16) 120 .
O2 C4 C5 117.3(8) . .
O2 C4 C5 117.3(8) 120 .
O2' C4 C5 116.4(8) 120 .
O2' C4 C5 116.4(8) . .
C6 C5 C6 119.2(6) 120 .
C6 C5 C4 120.4(3) 120 .
C6 C5 C4 120.4(3) . .
C5 C6 C6 120.4(3) . 99_565
C11 C10 C9 119.9(2) . .
C11 C10 C12 118.7(10) . .
C9 C10 C12 121.4(11) . .
C10 C11 N7 120.05(12) . .
C7 N7 C11 120.0 . .
C7 N7 Fe1 122.1(4) . .
C11 N7 Fe1 117.9(4) . .
N7 C7 C8 119.98(6) . .
C7 C8 C9 120.0 . .
C8 C9 C10 120.05(11) . .
O5 C12 O4 132(2) . .
O5 C12 C10 112.8(18) . .
O4 C12 C10 115.7(17) . .
C1 O3 Fe1 138.8(12) . .
C4 O2' Fe1 132.9(13) . .

loop_
_geom_bond_atom_site_label_1
_geom_bond_atom_site_label_2
_geom_bond_distance
_geom_bond_site_symmetry_2
Fe1 O1 1.9414(9) .
Fe1 O2' 1.999(12) 114_566
Fe1 O2' 1.999(12) .
Fe1 O3' 2.008(10) .
Fe1 O3' 2.008(10) 114_566
Fe1 O2 2.067(13) 114_566
Fe1 O2 2.067(13) .
Fe1 O3 2.080(11) .
Fe1 O3 2.080(11) 114_566
Fe1 N7 2.119(4) .
Fe2 O4 1.947(11) 98_556
Fe2 O4 1.947(11) 99_565
Fe2 O4 1.947(11) 4_566
Fe2 O4 1.947(11) .
Fe2 O6 1.989(19) .
O1 Fe1 1.9412(9) 6_566
O1 Fe1 1.9412(9) 12_665
O3' C1 1.369(11) .
O2 C4 1.237(18) .
O4 C12 1.196(16) .
O5 C12 1.174(17) .
C1 O3 1.127(15) .
C1 O3 1.127(15) 120
C1 O3' 1.369(11) 120
C1 C2 1.495(9) .
C2 C3 1.362(7) 120
C2 C3 1.362(7) .
C3 C3 1.389(11) 166_656
C4 O2 1.237(18) 120
C4 O2' 1.271(16) 120
C4 O2' 1.271(16) .
C4 C5 1.489(8) .
C5 C6 1.377(6) 120
C5 C6 1.377(6) .
C6 C6 1.387(10) 99_565
C10 C11 1.391(2) .
C10 C9 1.3906(12) .
C10 C12 1.528(17) .
C11 N7 1.3904(18) .
N7 C7 1.3901 .
C7 C8 1.3901 .
C8 C9 1.3904(18) .
